data_7107192
loop_
_publ_author_name
'Jianhua Cheng'
'Zhaomin Hou'

_publ_section_title
;
 Cationic terminal hydrido rare earth complexes bearing an amidinate
 ancillary ligand
;
_journal_name_full Chem.Commun.
_journal_page_first 814
_journal_paper_doi 10.1039/c1cc14949k
_journal_volume 48
_journal_year 2012
_chemical_formula_sum 'C70 H90 B Lu N4 O2'
_chemical_formula_weight 1205.24
_chemical_name_common ((Ph-NCN)Lu(NCN)(THF)2)(BPh4)
_chemical_name_systematic
;
?
;
_space_group_IT_number 2
_symmetry_cell_setting triclinic
_symmetry_space_group_name_Hall '-P 1'
_symmetry_space_group_name_H-M 'P -1'
_atom_sites_solution_hydrogens geom
_atom_sites_solution_primary direct
_atom_sites_solution_secondary difmap
_audit_creation_method SHELXL-97
_cell_angle_alpha 77.098(7)
_cell_angle_beta 86.501(6)
_cell_angle_gamma 80.166(6)
_cell_formula_units_Z 2
_cell_length_a 12.306(4)
_cell_length_b 12.971(5)
_cell_length_c 23.504(8)
_cell_measurement_reflns_used 249
_cell_measurement_temperature 163(2)
_cell_measurement_theta_max 25
_cell_measurement_theta_min 1.63
_cell_volume 3602(2)
_computing_cell_refinement 'Bruker SMART'
_computing_data_collection 'Bruker SMART'
_computing_data_reduction 'Bruker SHELXTL'
_computing_molecular_graphics 'Ortep-3 for Windows (Farrugia, 1997)'
_computing_publication_material 'WinGX publication routines (Farrugia, 1999)'
_computing_structure_refinement 'SHELXL-97 (Sheldrick, 2008)'
_computing_structure_solution 'SHELXS-97 (Sheldrick, 2008)'
_diffrn_ambient_temperature 163(2)
_diffrn_measured_fraction_theta_full 0.977
_diffrn_measured_fraction_theta_max 0.977
_diffrn_measurement_device_type 'CCD area detector'
_diffrn_measurement_method 'phi and omega scans'
_diffrn_radiation_monochromator graphite
_diffrn_radiation_source 'fine-focus sealed tube'
_diffrn_radiation_type MoK\a
_diffrn_radiation_wavelength 0.71073
_diffrn_reflns_av_R_equivalents 0.0672
_diffrn_reflns_av_sigmaI/netI 0.1515
_diffrn_reflns_limit_h_max 14
_diffrn_reflns_limit_h_min -13
_diffrn_reflns_limit_k_max 14
_diffrn_reflns_limit_k_min -15
_diffrn_reflns_limit_l_max 27
_diffrn_reflns_limit_l_min -26
_diffrn_reflns_number 19316
_diffrn_reflns_theta_full 25.00
_diffrn_reflns_theta_max 25.00
_diffrn_reflns_theta_min 1.63
_exptl_absorpt_coefficient_mu 1.411
_exptl_absorpt_correction_T_max 0.6609
_exptl_absorpt_correction_T_min 0.6022
_exptl_absorpt_correction_type empirical
_exptl_absorpt_process_details 'SADABS (Sheldrick, 2008)'
_exptl_crystal_colour Colorless
_exptl_crystal_density_diffrn 1.111
_exptl_crystal_density_method 'not measured'
_exptl_crystal_description Fragment
_exptl_crystal_F_000 1260
_exptl_crystal_size_max 0.40
_exptl_crystal_size_mid 0.35
_exptl_crystal_size_min 0.32
_platon_squeeze_details
;
Two disordered THF molecules per formual unit of [(Ph-NCN)Lu(NCN)(THF)2][BPh4]
were not modelled and the disordered density was taken into account
using the SQUEEZE/PLATON procedure.
(Sluis, P. van der; Spek, A. L. Acta Crystallogr.
1990, A46, 194?01) as implemented in PLATON (Spek, A.L. Acta
Crystallogr. 1990, A46, C34; Spek, A.L. J. Appl. Cryst. 2003, 36, 7?3.
PLATON - a multipurpose crystallographic tool. Utrecht University,
Utrecht, The Netherlands).
;
_refine_diff_density_max 2.015
_refine_diff_density_min -2.148
_refine_diff_density_rms 0.135
_refine_ls_extinction_method none
_refine_ls_goodness_of_fit_ref 0.949
_refine_ls_hydrogen_treatment mixed
_refine_ls_matrix_type full
_refine_ls_number_parameters 696
_refine_ls_number_reflns 12412
_refine_ls_number_restraints 6
_refine_ls_restrained_S_all 0.949
_refine_ls_R_factor_all 0.1173
_refine_ls_R_factor_gt 0.0758
_refine_ls_shift/su_max 0.001
_refine_ls_shift/su_mean 0.000
_refine_ls_structure_factor_coef Fsqd
_refine_ls_weighting_details 'calc w=1/[\s^2^(Fo^2^)+(0.0778P)^2^+0.0000P] where P=(Fo^2^+2Fc^2^)/3'
_refine_ls_weighting_scheme calc
_refine_ls_wR_factor_gt 0.1548
_refine_ls_wR_factor_ref 0.1718
_reflns_number_gt 8161
_reflns_number_total 12412
_reflns_threshold_expression >2sigma(I)
_cod_data_source_file c1cc14949k.txt
_cod_data_source_block 5-Lu
_cod_original_sg_symbol_H-M P-1
_cod_database_code 7107192

loop_
_symmetry_equiv_pos_as_xyz
'x, y, z'
'-x, -y, -z'

loop_
_atom_site_label
_atom_site_type_symbol
_atom_site_fract_x
_atom_site_fract_y
_atom_site_fract_z
_atom_site_U_iso_or_equiv
_atom_site_adp_type
_atom_site_occupancy
_atom_site_symmetry_multiplicity
_atom_site_calc_flag
_atom_site_refinement_flags
_atom_site_disorder_assembly
_atom_site_disorder_group
C1 C 0.9901(7) 0.1565(8) 0.3037(4) 0.043(2) Uani 1 1 d . . .
C2 C 0.9215(8) 0.0104(8) 0.2787(4) 0.055(3) Uani 1 1 d . . .
H2 H 0.8453 -0.0050 0.2761 0.066 Uiso 1 1 calc R . .
C3 C 0.9806(10) -0.0095(9) 0.2239(5) 0.079(3) Uani 1 1 d . . .
H3A H 0.9463 0.0426 0.1904 0.118 Uiso 1 1 calc R . .
H3B H 0.9761 -0.0822 0.2199 0.118 Uiso 1 1 calc R . .
H3C H 1.0581 -0.0018 0.2254 0.118 Uiso 1 1 calc R . .
C4 C 0.9698(8) -0.0683(8) 0.3303(5) 0.065(3) Uani 1 1 d . . .
H4A H 0.9287 -0.0548 0.3656 0.097 Uiso 1 1 calc R . .
H4B H 1.0472 -0.0613 0.3333 0.097 Uiso 1 1 calc R . .
H4C H 0.9656 -0.1410 0.3260 0.097 Uiso 1 1 calc R . .
C5 C 1.0668(8) 0.2973(8) 0.3310(4) 0.051(2) Uani 1 1 d . . .
H5 H 1.0335 0.3655 0.3429 0.061 Uiso 1 1 calc R . .
C6 C 1.1497(9) 0.3266(9) 0.2832(4) 0.066(3) Uani 1 1 d . . .
H6A H 1.1118 0.3740 0.2493 0.099 Uiso 1 1 calc R . .
H6B H 1.1890 0.2614 0.2721 0.099 Uiso 1 1 calc R . .
H6C H 1.2026 0.3635 0.2971 0.099 Uiso 1 1 calc R . .
C7 C 1.1213(9) 0.2249(8) 0.3841(4) 0.064(3) Uani 1 1 d . . .
H7A H 1.0652 0.2081 0.4147 0.096 Uiso 1 1 calc R . .
H7B H 1.1745 0.2610 0.3984 0.096 Uiso 1 1 calc R . .
H7C H 1.1597 0.1585 0.3740 0.096 Uiso 1 1 calc R . .
C8 C 0.6732(8) 0.0893(8) 0.3605(4) 0.055(3) Uani 1 1 d . . .
H8A H 0.7346 0.0761 0.3879 0.067 Uiso 1 1 calc R . .
H8B H 0.6889 0.0373 0.3348 0.067 Uiso 1 1 calc R . .
C9 C 0.5649(10) 0.0792(9) 0.3934(6) 0.084(4) Uani 1 1 d . . .
H9A H 0.5462 0.0067 0.3974 0.101 Uiso 1 1 calc R . .
H9B H 0.5674 0.0943 0.4328 0.101 Uiso 1 1 calc R . .
C10 C 0.4842(9) 0.1616(10) 0.3564(5) 0.078(3) Uani 1 1 d . . .
H10A H 0.4587 0.1330 0.3248 0.094 Uiso 1 1 calc R . .
H10B H 0.4195 0.1857 0.3800 0.094 Uiso 1 1 calc R . .
C11 C 0.5458(8) 0.2492(8) 0.3326(5) 0.064(3) Uani 1 1 d . . .
H11A H 0.5406 0.2990 0.3594 0.077 Uiso 1 1 calc R . .
H11B H 0.5173 0.2899 0.2942 0.077 Uiso 1 1 calc R . .
C12 C 0.7731(11) 0.3402(8) 0.4048(4) 0.069(3) Uani 1 1 d . . .
H12A H 0.7420 0.2735 0.4199 0.083 Uiso 1 1 calc R . .
H12B H 0.8544 0.3233 0.4079 0.083 Uiso 1 1 calc R . .
C13 C 0.7283(9) 0.4209(8) 0.4380(4) 0.063(3) Uani 1 1 d . . .
H13A H 0.7805 0.4230 0.4680 0.075 Uiso 1 1 calc R . .
H13B H 0.6573 0.4057 0.4575 0.075 Uiso 1 1 calc R . .
C14 C 0.7120(9) 0.5238(9) 0.3939(5) 0.071(3) Uani 1 1 d . . .
H14A H 0.6544 0.5774 0.4070 0.085 Uiso 1 1 calc R . .
H14B H 0.7814 0.5538 0.3853 0.085 Uiso 1 1 calc R . .
C15 C 0.6764(9) 0.4903(8) 0.3427(5) 0.065(3) Uani 1 1 d . . .
H15A H 0.5967 0.4855 0.3459 0.078 Uiso 1 1 calc R . .
H15B H 0.6907 0.5416 0.3061 0.078 Uiso 1 1 calc R . .
C16 C 0.7470(7) 0.4050(7) 0.1661(3) 0.037(2) Uani 1 1 d . . .
C17 C 0.7224(7) 0.4683(8) 0.1056(4) 0.048(2) Uani 1 1 d . . .
C18 C 0.6720(8) 0.4227(10) 0.0661(4) 0.062(3) Uani 1 1 d . . .
H18 H 0.6561 0.3518 0.0774 0.075 Uiso 1 1 calc R . .
C19 C 0.6468(8) 0.4845(14) 0.0108(5) 0.090(5) Uani 1 1 d . . .
H19 H 0.6172 0.4540 -0.0168 0.107 Uiso 1 1 calc R . .
C20 C 0.6647(10) 0.5918(14) -0.0050(6) 0.100(5) Uani 1 1 d . . .
H20 H 0.6435 0.6344 -0.0422 0.120 Uiso 1 1 calc R . .
C21 C 0.7115(10) 0.6335(11) 0.0327(5) 0.078(4) Uani 1 1 d . . .
H21 H 0.7249 0.7054 0.0219 0.094 Uiso 1 1 calc R . .
C22 C 0.7409(7) 0.5712(9) 0.0880(4) 0.060(3) Uani 1 1 d . . .
H22 H 0.7747 0.6017 0.1141 0.072 Uiso 1 1 calc R . .
C23 C 0.9268(7) 0.4616(7) 0.1667(4) 0.044(2) Uani 1 1 d . . .
C24 C 0.9948(7) 0.4180(7) 0.1253(4) 0.044(2) Uani 1 1 d . . .
C25 C 0.9793(8) 0.3176(8) 0.1070(4) 0.050(2) Uani 1 1 d . . .
H25 H 0.9123 0.2926 0.1281 0.060 Uiso 1 1 calc R . .
C26 C 1.0759(8) 0.2289(8) 0.1229(5) 0.062(3) Uani 1 1 d . . .
H26A H 1.0624 0.1651 0.1104 0.093 Uiso 1 1 calc R . .
H26B H 1.0851 0.2121 0.1652 0.093 Uiso 1 1 calc R . .
H26C H 1.1429 0.2521 0.1033 0.093 Uiso 1 1 calc R . .
C27 C 0.9598(9) 0.3386(9) 0.0404(4) 0.066(3) Uani 1 1 d . . .
H27A H 0.9494 0.2719 0.0300 0.099 Uiso 1 1 calc R . .
H27B H 1.0239 0.3646 0.0187 0.099 Uiso 1 1 calc R . .
H27C H 0.8939 0.3927 0.0304 0.099 Uiso 1 1 calc R . .
C28 C 1.0834(8) 0.4687(8) 0.0997(4) 0.055(3) Uani 1 1 d . . .
H28 H 1.1292 0.4410 0.0708 0.066 Uiso 1 1 calc R . .
C29 C 1.1041(8) 0.5590(9) 0.1167(5) 0.065(3) Uani 1 1 d . . .
H29 H 1.1632 0.5940 0.0986 0.078 Uiso 1 1 calc R . .
C30 C 1.0404(8) 0.5979(8) 0.1591(4) 0.056(3) Uani 1 1 d . . .
H30 H 1.0569 0.6593 0.1704 0.067 Uiso 1 1 calc R . .
C31 C 0.9535(8) 0.5517(7) 0.1858(4) 0.048(2) Uani 1 1 d . B .
C32 C 0.8825(10) 0.5990(10) 0.2313(5) 0.084(4) Uani 1 1 d D . .
H32 H 0.8237 0.5572 0.2500 0.101 Uiso 1 1 calc R A 1
C33 C 0.935(2) 0.630(2) 0.2811(10) 0.086(4) Uani 0.57(2) 1 d PD B 2
H33A H 0.8764 0.6580 0.3066 0.129 Uiso 0.57(2) 1 calc PR B 2
H33B H 0.9803 0.6851 0.2650 0.129 Uiso 0.57(2) 1 calc PR B 2
H33C H 0.9807 0.5667 0.3037 0.129 Uiso 0.57(2) 1 calc PR B 2
C34 C 0.7783(19) 0.678(2) 0.2155(10) 0.086(4) Uani 0.57(2) 1 d PD B 2
H34A H 0.7434 0.6982 0.2509 0.129 Uiso 0.57(2) 1 calc PR B 2
H34B H 0.7274 0.6446 0.1975 0.129 Uiso 0.57(2) 1 calc PR B 2
H34C H 0.7961 0.7417 0.1879 0.129 Uiso 0.57(2) 1 calc PR B 2
C33' C 0.970(2) 0.607(3) 0.2733(14) 0.086(4) Uani 0.43(2) 1 d PD B 1
H33D H 0.9343 0.6370 0.3057 0.129 Uiso 0.43(2) 1 calc PR B 1
H33E H 1.0211 0.6541 0.2523 0.129 Uiso 0.43(2) 1 calc PR B 1
H33F H 1.0118 0.5357 0.2886 0.129 Uiso 0.43(2) 1 calc PR B 1
C34' C 0.840(3) 0.7169(18) 0.1996(11) 0.086(4) Uani 0.43(2) 1 d PD B 1
H34D H 0.7921 0.7534 0.2265 0.129 Uiso 0.43(2) 1 calc PR B 1
H34E H 0.7975 0.7168 0.1655 0.129 Uiso 0.43(2) 1 calc PR B 1
H34F H 0.9025 0.7545 0.1868 0.129 Uiso 0.43(2) 1 calc PR B 1
C35 C 0.5794(7) 0.3230(8) 0.1822(3) 0.047(2) Uani 1 1 d . . .
C36 C 0.5697(9) 0.2189(8) 0.1756(4) 0.057(3) Uani 1 1 d . . .
C37 C 0.6650(10) 0.1312(10) 0.1813(5) 0.079(2) Uani 1 1 d . . .
H37 H 0.7175 0.1442 0.2088 0.095 Uiso 1 1 calc R . .
C38 C 0.7258(9) 0.1275(10) 0.1237(5) 0.079(2) Uani 1 1 d . . .
H38A H 0.7876 0.0679 0.1295 0.118 Uiso 1 1 calc R . .
H38B H 0.7538 0.1950 0.1088 0.118 Uiso 1 1 calc R . .
H38C H 0.6753 0.1172 0.0956 0.118 Uiso 1 1 calc R . .
C39 C 0.6294(10) 0.0190(9) 0.2074(5) 0.079(2) Uani 1 1 d . . .
H39A H 0.6943 -0.0372 0.2101 0.118 Uiso 1 1 calc R . .
H39B H 0.5755 0.0058 0.1820 0.118 Uiso 1 1 calc R . .
H39C H 0.5962 0.0186 0.2464 0.118 Uiso 1 1 calc R . .
C40 C 0.4623(10) 0.2025(11) 0.1649(4) 0.075(4) Uani 1 1 d . . .
H40 H 0.4518 0.1333 0.1613 0.090 Uiso 1 1 calc R . .
C41 C 0.3718(9) 0.2844(11) 0.1594(4) 0.069(3) Uani 1 1 d . . .
H41 H 0.3017 0.2718 0.1502 0.083 Uiso 1 1 calc R . .
C42 C 0.3841(8) 0.3814(12) 0.1672(4) 0.069(3) Uani 1 1 d . . .
H42 H 0.3214 0.4361 0.1648 0.083 Uiso 1 1 calc R . .
C43 C 0.4896(7) 0.4043(8) 0.1789(4) 0.049(2) Uani 1 1 d . . .
C44 C 0.4951(8) 0.5136(9) 0.1896(4) 0.061(3) Uani 1 1 d . . .
H44 H 0.5731 0.5163 0.1982 0.073 Uiso 1 1 calc R . .
C45 C 0.4588(10) 0.6035(10) 0.1361(5) 0.088(4) Uani 1 1 d . . .
H45A H 0.4644 0.6730 0.1445 0.133 Uiso 1 1 calc R . .
H45B H 0.3823 0.6022 0.1273 0.133 Uiso 1 1 calc R . .
H45C H 0.5067 0.5923 0.1024 0.133 Uiso 1 1 calc R . .
C46 C 0.4229(11) 0.5325(10) 0.2419(5) 0.088(4) Uani 1 1 d . . .
H46A H 0.4533 0.5808 0.2610 0.132 Uiso 1 1 calc R . .
H46B H 0.4206 0.4640 0.2695 0.132 Uiso 1 1 calc R . .
H46C H 0.3481 0.5648 0.2290 0.132 Uiso 1 1 calc R . .
C47 C 0.5025(7) 0.7977(7) 0.3945(4) 0.044(2) Uani 1 1 d . . .
C48 C 0.5399(8) 0.7767(7) 0.4521(4) 0.049(2) Uani 1 1 d . . .
H48 H 0.4886 0.7622 0.4835 0.058 Uiso 1 1 calc R . .
C49 C 0.6494(8) 0.7764(8) 0.4649(5) 0.057(3) Uani 1 1 d . . .
H49 H 0.6707 0.7630 0.5044 0.069 Uiso 1 1 calc R . .
C50 C 0.7277(10) 0.7958(8) 0.4199(6) 0.074(3) Uani 1 1 d . . .
H50 H 0.8015 0.7983 0.4284 0.088 Uiso 1 1 calc R . .
C51 C 0.6966(9) 0.8110(8) 0.3631(6) 0.065(3) Uani 1 1 d . . .
H51 H 0.7504 0.8197 0.3325 0.078 Uiso 1 1 calc R . .
C52 C 0.5858(9) 0.8139(8) 0.3497(5) 0.058(3) Uani 1 1 d . . .
H52 H 0.5660 0.8269 0.3100 0.070 Uiso 1 1 calc R . .
C53 C 0.3545(8) 0.6732(8) 0.3856(4) 0.047(2) Uani 1 1 d . . .
C54 C 0.4150(7) 0.5855(7) 0.4208(4) 0.043(2) Uani 1 1 d . . .
H54 H 0.4748 0.5971 0.4411 0.052 Uiso 1 1 calc R . .
C55 C 0.3942(8) 0.4804(8) 0.4288(4) 0.048(2) Uani 1 1 d . . .
H55 H 0.4376 0.4237 0.4547 0.057 Uiso 1 1 calc R . .
C56 C 0.3102(9) 0.4595(8) 0.3987(4) 0.058(3) Uani 1 1 d . . .
H56 H 0.2959 0.3885 0.4028 0.069 Uiso 1 1 calc R . .
C57 C 0.2474(8) 0.5450(9) 0.3622(5) 0.062(3) Uani 1 1 d . . .
H57 H 0.1891 0.5320 0.3415 0.074 Uiso 1 1 calc R . .
C58 C 0.2677(8) 0.6491(8) 0.3554(4) 0.055(3) Uani 1 1 d . . .
H58 H 0.2230 0.7057 0.3301 0.065 Uiso 1 1 calc R . .
C59 C 0.3459(8) 0.8692(8) 0.3136(4) 0.048(2) Uani 1 1 d . . .
C60 C 0.3736(12) 0.8260(9) 0.2636(5) 0.085(4) Uani 1 1 d . . .
H60 H 0.4088 0.7535 0.2689 0.102 Uiso 1 1 calc R . .
C61 C 0.3518(12) 0.8844(11) 0.2066(5) 0.089(4) Uani 1 1 d . . .
H61 H 0.3707 0.8507 0.1746 0.107 Uiso 1 1 calc R . .
C62 C 0.3033(9) 0.9903(10) 0.1968(5) 0.064(3) Uani 1 1 d . . .
H62 H 0.2882 1.0307 0.1583 0.076 Uiso 1 1 calc R . .
C63 C 0.2775(8) 1.0352(9) 0.2439(5) 0.063(3) Uani 1 1 d . . .
H63 H 0.2453 1.1087 0.2381 0.075 Uiso 1 1 calc R . .
C64 C 0.2975(7) 0.9755(8) 0.3008(4) 0.048(2) Uani 1 1 d . . .
H64 H 0.2766 1.0101 0.3323 0.058 Uiso 1 1 calc R . .
C65 C 0.2905(8) 0.8494(7) 0.4269(4) 0.048(2) Uani 1 1 d . . .
C66 C 0.3121(8) 0.9332(7) 0.4501(4) 0.048(2) Uani 1 1 d . . .
H66 H 0.3793 0.9598 0.4390 0.057 Uiso 1 1 calc R . .
C67 C 0.2421(9) 0.9794(8) 0.4880(5) 0.063(3) Uani 1 1 d . . .
H67 H 0.2624 1.0359 0.5026 0.076 Uiso 1 1 calc R . .
C68 C 0.1413(9) 0.9454(8) 0.5058(4) 0.055(3) Uani 1 1 d . . .
H68 H 0.0931 0.9775 0.5324 0.066 Uiso 1 1 calc R . .
C69 C 0.1138(9) 0.8621(9) 0.4831(4) 0.062(3) Uani 1 1 d . . .
H69 H 0.0455 0.8374 0.4935 0.074 Uiso 1 1 calc R . .
C70 C 0.1877(7) 0.8162(7) 0.4452(4) 0.046(2) Uani 1 1 d . . .
H70 H 0.1682 0.7592 0.4307 0.055 Uiso 1 1 calc R . .
B1 B 0.3727(9) 0.7966(8) 0.3803(4) 0.044(3) Uani 1 1 d . . .
N1 N 0.9762(5) 0.2572(6) 0.3098(3) 0.0415(18) Uani 1 1 d . . .
N2 N 0.9075(5) 0.1227(6) 0.2829(3) 0.0400(17) Uani 1 1 d . . .
N3 N 0.8377(6) 0.4104(6) 0.1960(3) 0.0432(18) Uani 1 1 d . . .
N4 N 0.6865(6) 0.3353(6) 0.1980(3) 0.0420(18) Uani 1 1 d . . .
O1 O 0.6597(5) 0.1967(5) 0.3269(2) 0.0460(15) Uani 1 1 d . . .
O2 O 0.7424(5) 0.3856(5) 0.3440(2) 0.0482(16) Uani 1 1 d . . .
Lu1 Lu 0.79965(3) 0.28473(3) 0.277326(16) 0.03505(14) Uani 1 1 d . . .
H1 H 1.064(7) 0.100(6) 0.319(3) 0.050 Uiso 1 1 d . . .

loop_
_atom_site_aniso_label
_atom_site_aniso_U_11
_atom_site_aniso_U_22
_atom_site_aniso_U_33
_atom_site_aniso_U_23
_atom_site_aniso_U_13
_atom_site_aniso_U_12
C1 0.031(5) 0.061(7) 0.039(5) -0.013(5) -0.001(4) -0.010(5)
C2 0.033(5) 0.076(8) 0.062(7) -0.021(6) 0.002(5) -0.021(5)
C3 0.065(8) 0.084(9) 0.099(9) -0.045(7) 0.028(7) -0.022(6)
C4 0.051(6) 0.046(6) 0.105(9) -0.017(6) -0.012(6) -0.025(5)
C5 0.053(6) 0.055(6) 0.051(6) -0.010(5) -0.011(5) -0.023(5)
C6 0.056(7) 0.081(8) 0.075(7) -0.026(6) 0.005(6) -0.042(6)
C7 0.061(7) 0.077(8) 0.059(6) -0.005(6) -0.018(5) -0.035(6)
C8 0.046(6) 0.071(7) 0.055(6) -0.017(5) 0.017(5) -0.025(5)
C9 0.074(9) 0.045(7) 0.123(10) -0.005(7) 0.046(8) -0.013(6)
C10 0.043(7) 0.093(9) 0.101(9) -0.026(8) 0.008(6) -0.015(6)
C11 0.048(7) 0.061(7) 0.079(8) -0.009(6) 0.020(6) -0.010(5)
C12 0.106(10) 0.062(7) 0.036(6) -0.007(5) -0.004(6) -0.008(6)
C13 0.070(8) 0.071(8) 0.062(7) -0.039(6) 0.001(6) -0.021(6)
C14 0.057(7) 0.060(8) 0.107(9) -0.044(7) 0.024(6) -0.018(6)
C15 0.064(7) 0.048(7) 0.079(8) -0.012(6) 0.018(6) -0.009(5)
C16 0.030(5) 0.044(5) 0.037(5) -0.009(4) 0.001(4) -0.007(4)
C17 0.034(5) 0.071(7) 0.039(5) -0.019(5) 0.007(4) -0.005(5)
C18 0.040(6) 0.099(9) 0.048(6) -0.015(6) -0.002(5) -0.013(6)
C19 0.029(6) 0.207(16) 0.035(6) -0.023(8) -0.004(5) -0.031(8)
C20 0.046(8) 0.170(15) 0.057(8) 0.031(9) 0.005(6) -0.018(9)
C21 0.057(8) 0.108(10) 0.056(7) 0.014(7) -0.007(6) -0.014(7)
C22 0.030(5) 0.082(8) 0.063(7) 0.005(6) -0.007(5) -0.020(5)
C23 0.038(5) 0.056(6) 0.040(5) -0.004(4) -0.005(4) -0.022(4)
C24 0.033(5) 0.058(6) 0.040(5) -0.004(5) 0.002(4) -0.017(4)
C25 0.044(6) 0.061(7) 0.046(6) -0.010(5) 0.001(4) -0.012(5)
C26 0.045(6) 0.063(7) 0.083(7) -0.016(6) -0.009(5) -0.018(5)
C27 0.057(7) 0.093(9) 0.055(6) -0.018(6) 0.000(5) -0.024(6)
C28 0.037(6) 0.076(8) 0.047(6) -0.001(5) 0.009(4) -0.012(5)
C29 0.039(6) 0.071(8) 0.084(8) 0.008(6) -0.008(6) -0.039(6)
C30 0.050(6) 0.058(7) 0.067(7) -0.016(6) 0.001(5) -0.023(5)
C31 0.041(6) 0.045(6) 0.059(6) -0.012(5) 0.001(5) -0.011(4)
C32 0.089(10) 0.101(10) 0.094(9) -0.057(8) 0.028(8) -0.061(8)
C33 0.067(11) 0.114(11) 0.070(8) -0.042(7) 0.017(8) 0.028(8)
C34 0.067(11) 0.114(11) 0.070(8) -0.042(7) 0.017(8) 0.028(8)
C33' 0.067(11) 0.114(11) 0.070(8) -0.042(7) 0.017(8) 0.028(8)
C34' 0.067(11) 0.114(11) 0.070(8) -0.042(7) 0.017(8) 0.028(8)
C35 0.037(5) 0.081(7) 0.027(5) -0.011(5) -0.005(4) -0.020(5)
C36 0.081(8) 0.043(6) 0.057(6) -0.005(5) -0.026(5) -0.039(5)
C37 0.064(5) 0.098(5) 0.087(5) -0.027(5) -0.018(4) -0.032(4)
C38 0.064(5) 0.098(5) 0.087(5) -0.027(5) -0.018(4) -0.032(4)
C39 0.064(5) 0.098(5) 0.087(5) -0.027(5) -0.018(4) -0.032(4)
C40 0.066(8) 0.129(11) 0.045(6) -0.003(7) -0.015(6) -0.069(8)
C41 0.048(7) 0.103(10) 0.054(7) 0.010(7) -0.008(5) -0.042(7)
C42 0.018(5) 0.130(11) 0.050(6) 0.000(7) -0.006(4) -0.014(6)
C43 0.027(5) 0.072(7) 0.046(6) -0.006(5) 0.004(4) -0.010(5)
C44 0.041(6) 0.073(8) 0.060(7) -0.006(6) 0.004(5) 0.001(5)
C45 0.069(8) 0.089(9) 0.092(9) 0.014(7) -0.002(7) -0.015(7)
C46 0.102(11) 0.080(9) 0.076(8) -0.026(7) 0.019(7) 0.008(7)
C47 0.040(5) 0.037(5) 0.059(6) -0.018(4) 0.019(5) -0.018(4)
C48 0.053(6) 0.046(6) 0.053(6) -0.011(5) -0.002(5) -0.025(5)
C49 0.052(7) 0.052(6) 0.071(7) -0.009(5) -0.003(6) -0.023(5)
C50 0.055(7) 0.054(7) 0.119(11) -0.020(7) -0.014(7) -0.021(6)
C51 0.050(7) 0.054(7) 0.095(9) -0.020(6) 0.011(6) -0.015(5)
C52 0.058(7) 0.052(6) 0.066(7) -0.017(5) 0.017(5) -0.010(5)
C53 0.043(6) 0.056(6) 0.050(6) -0.018(5) 0.003(5) -0.020(5)
C54 0.040(5) 0.044(6) 0.049(5) -0.009(5) 0.001(4) -0.017(4)
C55 0.043(6) 0.051(6) 0.051(6) -0.007(5) 0.003(4) -0.018(5)
C56 0.061(7) 0.049(6) 0.073(7) -0.023(6) 0.009(6) -0.028(5)
C57 0.043(6) 0.070(8) 0.083(8) -0.031(6) 0.003(6) -0.023(5)
C58 0.056(7) 0.047(6) 0.065(7) -0.019(5) -0.002(5) -0.013(5)
C59 0.041(6) 0.052(6) 0.059(6) -0.021(5) 0.011(5) -0.019(5)
C60 0.149(13) 0.063(8) 0.052(7) -0.024(6) 0.016(7) -0.029(8)
C61 0.153(14) 0.086(10) 0.044(7) -0.024(7) 0.020(7) -0.057(9)
C62 0.075(8) 0.068(8) 0.048(7) 0.008(6) -0.018(6) -0.031(6)
C63 0.045(6) 0.063(7) 0.070(8) 0.008(6) 0.008(5) -0.012(5)
C64 0.040(6) 0.052(6) 0.057(6) -0.021(5) 0.002(5) -0.010(5)
C65 0.050(6) 0.044(6) 0.050(6) -0.011(5) 0.000(5) -0.007(5)
C66 0.049(6) 0.037(5) 0.062(6) -0.024(5) 0.005(5) -0.006(4)
C67 0.058(7) 0.061(7) 0.079(8) -0.028(6) -0.007(6) -0.017(6)
C68 0.067(7) 0.062(7) 0.035(5) -0.015(5) 0.002(5) -0.002(5)
C69 0.045(6) 0.075(8) 0.069(7) -0.025(6) 0.002(5) -0.008(5)
C70 0.041(6) 0.046(6) 0.056(6) -0.019(5) -0.002(5) -0.011(4)
B1 0.045(6) 0.044(6) 0.043(6) -0.003(5) 0.004(5) -0.017(5)
N1 0.028(4) 0.044(5) 0.055(5) -0.011(4) -0.004(3) -0.013(3)
N2 0.027(4) 0.044(5) 0.056(5) -0.015(4) -0.008(3) -0.017(3)
N3 0.036(4) 0.065(5) 0.036(4) -0.018(4) 0.003(3) -0.022(4)
N4 0.032(4) 0.057(5) 0.044(4) -0.016(4) 0.002(3) -0.019(4)
O1 0.040(4) 0.048(4) 0.049(4) -0.001(3) 0.011(3) -0.021(3)
O2 0.054(4) 0.049(4) 0.044(4) -0.010(3) -0.004(3) -0.013(3)
Lu1 0.0295(2) 0.0446(2) 0.0355(2) -0.00984(15) -0.00114(14) -0.01669(15)

loop_
_atom_type_symbol
_atom_type_description
_atom_type_scat_dispersion_real
_atom_type_scat_dispersion_imag
_atom_type_scat_source
C C 0.0033 0.0016 'International Tables Vol C Tables 4.2.6.8 and 6.1.1.4'
H H 0.0000 0.0000 'International Tables Vol C Tables 4.2.6.8 and 6.1.1.4'
B B 0.0013 0.0007 'International Tables Vol C Tables 4.2.6.8 and 6.1.1.4'
N N 0.0061 0.0033 'International Tables Vol C Tables 4.2.6.8 and 6.1.1.4'
O O 0.0106 0.0060 'International Tables Vol C Tables 4.2.6.8 and 6.1.1.4'
Lu Lu -0.4720 5.8584 'International Tables Vol C Tables 4.2.6.8 and 6.1.1.4'

loop_
_geom_angle_atom_site_label_1
_geom_angle_atom_site_label_2
_geom_angle_atom_site_label_3
_geom_angle
N1 C1 N2 118.6(8)
N1 C1 Lu1 59.8(5)
N2 C1 Lu1 58.8(5)
N1 C1 H1 121(4)
N2 C1 H1 120(4)
Lu1 C1 H1 174(4)
N2 C2 C4 115.5(8)
N2 C2 C3 112.8(8)
C4 C2 C3 110.9(9)
N2 C2 H2 105.6
C4 C2 H2 105.6
C3 C2 H2 105.6
C2 C3 H3A 109.5
C2 C3 H3B 109.5
H3A C3 H3B 109.5
C2 C3 H3C 109.5
H3A C3 H3C 109.5
H3B C3 H3C 109.5
C2 C4 H4A 109.5
C2 C4 H4B 109.5
H4A C4 H4B 109.5
C2 C4 H4C 109.5
H4A C4 H4C 109.5
H4B C4 H4C 109.5
N1 C5 C6 111.6(7)
N1 C5 C7 114.4(8)
C6 C5 C7 111.4(9)
N1 C5 H5 106.3
C6 C5 H5 106.3
C7 C5 H5 106.3
C5 C6 H6A 109.5
C5 C6 H6B 109.5
H6A C6 H6B 109.5
C5 C6 H6C 109.5
H6A C6 H6C 109.5
H6B C6 H6C 109.5
C5 C7 H7A 109.5
C5 C7 H7B 109.5
H7A C7 H7B 109.5
C5 C7 H7C 109.5
H7A C7 H7C 109.5
H7B C7 H7C 109.5
O1 C8 C9 105.2(8)
O1 C8 H8A 110.7
C9 C8 H8A 110.7
O1 C8 H8B 110.7
C9 C8 H8B 110.7
H8A C8 H8B 108.8
C10 C9 C8 103.5(9)
C10 C9 H9A 111.1
C8 C9 H9A 111.1
C10 C9 H9B 111.1
C8 C9 H9B 111.1
H9A C9 H9B 109.0
C11 C10 C9 104.2(9)
C11 C10 H10A 110.9
C9 C10 H10A 110.9
C11 C10 H10B 110.9
C9 C10 H10B 110.9
H10A C10 H10B 108.9
C10 C11 O1 104.7(8)
C10 C11 H11A 110.8
O1 C11 H11A 110.8
C10 C11 H11B 110.8
O1 C11 H11B 110.8
H11A C11 H11B 108.9
C13 C12 O2 106.7(8)
C13 C12 H12A 110.4
O2 C12 H12A 110.4
C13 C12 H12B 110.4
O2 C12 H12B 110.4
H12A C12 H12B 108.6
C12 C13 C14 104.8(8)
C12 C13 H13A 110.8
C14 C13 H13A 110.8
C12 C13 H13B 110.8
C14 C13 H13B 110.8
H13A C13 H13B 108.9
C15 C14 C13 101.9(8)
C15 C14 H14A 111.4
C13 C14 H14A 111.4
C15 C14 H14B 111.4
C13 C14 H14B 111.4
H14A C14 H14B 109.2
O2 C15 C14 104.5(9)
O2 C15 H15A 110.9
C14 C15 H15A 110.9
O2 C15 H15B 110.9
C14 C15 H15B 110.9
H15A C15 H15B 108.9
N4 C16 N3 111.0(7)
N4 C16 C17 125.6(8)
N3 C16 C17 123.4(7)
N4 C16 Lu1 55.5(4)
N3 C16 Lu1 55.5(4)
C17 C16 Lu1 178.1(6)
C22 C17 C18 118.6(9)
C22 C17 C16 121.6(9)
C18 C17 C16 119.7(9)
C19 C18 C17 118.5(11)
C19 C18 H18 120.7
C17 C18 H18 120.7
C18 C19 C20 120.8(12)
C18 C19 H19 119.6
C20 C19 H19 119.6
C21 C20 C19 119.8(12)
C21 C20 H20 120.1
C19 C20 H20 120.1
C20 C21 C22 120.0(13)
C20 C21 H21 120.0
C22 C21 H21 120.0
C17 C22 C21 122.1(11)
C17 C22 H22 118.9
C21 C22 H22 118.9
C24 C23 C31 119.8(8)
C24 C23 N3 121.3(8)
C31 C23 N3 118.5(8)
C23 C24 C28 119.0(9)
C23 C24 C25 123.3(8)
C28 C24 C25 117.7(8)
C24 C25 C26 112.0(8)
C24 C25 C27 111.6(8)
C26 C25 C27 109.3(8)
C24 C25 H25 107.9
C26 C25 H25 107.9
C27 C25 H25 107.9
C25 C26 H26A 109.5
C25 C26 H26B 109.5
H26A C26 H26B 109.5
C25 C26 H26C 109.5
H26A C26 H26C 109.5
H26B C26 H26C 109.5
C25 C27 H27A 109.5
C25 C27 H27B 109.5
H27A C27 H27B 109.5
C25 C27 H27C 109.5
H27A C27 H27C 109.5
H27B C27 H27C 109.5
C29 C28 C24 120.1(9)
C29 C28 H28 119.9
C24 C28 H28 119.9
C30 C29 C28 120.3(9)
C30 C29 H29 119.8
C28 C29 H29 119.8
C29 C30 C31 122.3(9)
C29 C30 H30 118.9
C31 C30 H30 118.9
C30 C31 C23 118.2(9)
C30 C31 C32 120.8(9)
C23 C31 C32 120.9(8)
C34 C32 C31 121.6(11)
C34 C32 C33 107.6(14)
C31 C32 C33 120.8(12)
C34 C32 C33' 126.1(17)
C31 C32 C33' 101.2(13)
C33 C32 C33' 20.0(11)
C34 C32 C34' 37.6(14)
C31 C32 C34' 104.4(13)
C33 C32 C34' 94.8(18)
C33' C32 C34' 105(2)
C34 C32 H32 77.3
C31 C32 H32 114.8
C33 C32 H32 105.8
C33' C32 H32 114.8
C34' C32 H32 114.8
C32 C33 H33A 109.5
C32 C33 H33B 109.5
H33A C33 H33B 109.5
C32 C33 H33C 109.5
H33A C33 H33C 109.5
H33B C33 H33C 109.5
C32 C34 H34A 109.5
C32 C34 H34B 109.5
H34A C34 H34B 109.5
C32 C34 H34C 109.5
H34A C34 H34C 109.5
H34B C34 H34C 109.5
C32 C33' H33D 109.5
C32 C33' H33E 109.5
H33D C33' H33E 109.5
C32 C33' H33F 109.5
H33D C33' H33F 109.5
H33E C33' H33F 109.5
C32 C34' H34D 109.5
C32 C34' H34E 109.5
H34D C34' H34E 109.5
C32 C34' H34F 109.5
H34D C34' H34F 109.5
H34E C34' H34F 109.5
C43 C35 C36 122.3(9)
C43 C35 N4 122.1(9)
C36 C35 N4 115.3(8)
C35 C36 C40 116.2(10)
C35 C36 C37 122.2(9)
C40 C36 C37 121.6(10)
C36 C37 C38 112.2(10)
C36 C37 C39 111.7(10)
C38 C37 C39 109.0(10)
C36 C37 H37 107.9
C38 C37 H37 107.9
C39 C37 H37 107.9
C37 C38 H38A 109.5
C37 C38 H38B 109.5
H38A C38 H38B 109.5
C37 C38 H38C 109.5
H38A C38 H38C 109.5
H38B C38 H38C 109.5
C37 C39 H39A 109.5
C37 C39 H39B 109.5
H39A C39 H39B 109.5
C37 C39 H39C 109.5
H39A C39 H39C 109.5
H39B C39 H39C 109.5
C41 C40 C36 122.2(11)
C41 C40 H40 118.9
C36 C40 H40 118.9
C42 C41 C40 119.6(10)
C42 C41 H41 120.2
C40 C41 H41 120.2
C41 C42 C43 121.6(11)
C41 C42 H42 119.2
C43 C42 H42 119.2
C35 C43 C42 117.9(10)
C35 C43 C44 123.9(8)
C42 C43 C44 118.1(9)
C43 C44 C46 109.9(9)
C43 C44 C45 111.9(9)
C46 C44 C45 109.4(9)
C43 C44 H44 108.5
C46 C44 H44 108.5
C45 C44 H44 108.5
C44 C45 H45A 109.5
C44 C45 H45B 109.5
H45A C45 H45B 109.5
C44 C45 H45C 109.5
H45A C45 H45C 109.5
H45B C45 H45C 109.5
C44 C46 H46A 109.5
C44 C46 H46B 109.5
H46A C46 H46B 109.5
C44 C46 H46C 109.5
H46A C46 H46C 109.5
H46B C46 H46C 109.5
C48 C47 C52 115.2(9)
C48 C47 B1 122.0(8)
C52 C47 B1 122.7(9)
C49 C48 C47 122.7(9)
C49 C48 H48 118.6
C47 C48 H48 118.6
C50 C49 C48 120.3(10)
C50 C49 H49 119.8
C48 C49 H49 119.8
C51 C50 C49 119.1(10)
C51 C50 H50 120.4
C49 C50 H50 120.4
C50 C51 C52 120.9(11)
C50 C51 H51 119.5
C52 C51 H51 119.5
C51 C52 C47 121.5(10)
C51 C52 H52 119.2
C47 C52 H52 119.2
C54 C53 C58 114.7(8)
C54 C53 B1 124.2(8)
C58 C53 B1 121.0(9)
C53 C54 C55 124.3(9)
C53 C54 H54 117.8
C55 C54 H54 117.8
C56 C55 C54 119.6(9)
C56 C55 H55 120.2
C54 C55 H55 120.2
C55 C56 C57 118.3(9)
C55 C56 H56 120.9
C57 C56 H56 120.9
C56 C57 C58 121.6(10)
C56 C57 H57 119.2
C58 C57 H57 119.2
C57 C58 C53 121.5(10)
C57 C58 H58 119.3
C53 C58 H58 119.3
C64 C59 C60 113.4(9)
C64 C59 B1 124.9(8)
C60 C59 B1 121.7(9)
C61 C60 C59 123.4(11)
C61 C60 H60 118.3
C59 C60 H60 118.3
C62 C61 C60 120.4(11)
C62 C61 H61 119.8
C60 C61 H61 119.8
C63 C62 C61 117.8(10)
C63 C62 H62 121.1
C61 C62 H62 121.1
C62 C63 C64 121.4(10)
C62 C63 H63 119.3
C64 C63 H63 119.3
C59 C64 C63 123.6(9)
C59 C64 H64 118.2
C63 C64 H64 118.2
C66 C65 C70 114.2(8)
C66 C65 B1 123.5(8)
C70 C65 B1 122.2(8)
C67 C66 C65 123.7(9)
C67 C66 H66 118.2
C65 C66 H66 118.2
C66 C67 C68 121.4(9)
C66 C67 H67 119.3
C68 C67 H67 119.3
C67 C68 C69 117.7(9)
C67 C68 H68 121.2
C69 C68 H68 121.2
C70 C69 C68 119.3(10)
C70 C69 H69 120.4
C68 C69 H69 120.4
C69 C70 C65 123.8(9)
C69 C70 H70 118.1
C65 C70 H70 118.1
C65 B1 C53 109.3(7)
C65 B1 C47 109.9(7)
C53 B1 C47 109.2(8)
C65 B1 C59 108.8(7)
C53 B1 C59 111.0(8)
C47 B1 C59 108.6(7)
C1 N1 C5 119.7(8)
C1 N1 Lu1 90.1(5)
C5 N1 Lu1 150.1(6)
C1 N2 C2 118.2(8)
C1 N2 Lu1 91.1(6)
C2 N2 Lu1 150.4(5)
C16 N3 C23 121.0(7)
C16 N3 Lu1 95.0(5)
C23 N3 Lu1 141.5(6)
C16 N4 C35 124.1(7)
C16 N4 Lu1 95.8(5)
C35 N4 Lu1 139.4(5)
C8 O1 C11 109.9(6)
C8 O1 Lu1 126.2(5)
C11 O1 Lu1 123.7(5)
C15 O2 C12 106.8(7)
C15 O2 Lu1 135.4(6)
C12 O2 Lu1 117.8(5)
O2 Lu1 N2 133.1(2)
O2 Lu1 N1 90.0(2)
N2 Lu1 N1 60.2(2)
O2 Lu1 N3 102.7(2)
N2 Lu1 N3 113.2(3)
N1 Lu1 N3 92.7(2)
O2 Lu1 N4 110.7(2)
N2 Lu1 N4 113.6(2)
N1 Lu1 N4 146.7(2)
N3 Lu1 N4 58.1(2)
O2 Lu1 O1 78.9(2)
N2 Lu1 O1 88.6(2)
N1 Lu1 O1 123.8(2)
N3 Lu1 O1 143.5(2)
N4 Lu1 O1 86.8(2)
O2 Lu1 C1 112.9(2)
N2 Lu1 C1 30.2(2)
N1 Lu1 C1 30.0(2)
N3 Lu1 C1 105.2(3)
N4 Lu1 C1 135.9(3)
O1 Lu1 C1 107.6(2)
O2 Lu1 C16 109.5(2)
N2 Lu1 C16 116.7(2)
N1 Lu1 C16 120.6(2)
N3 Lu1 C16 29.5(2)
N4 Lu1 C16 28.6(2)
O1 Lu1 C16 115.0(2)
C1 Lu1 C16 124.1(2)

loop_
_geom_bond_atom_site_label_1
_geom_bond_atom_site_label_2
_geom_bond_distance
C1 N1 1.327(11)
C1 N2 1.332(10)
C1 Lu1 2.651(10)
C1 H1 1.10(8)
C2 N2 1.461(12)
C2 C4 1.480(13)
C2 C3 1.492(13)
C2 H2 1.0000
C3 H3A 0.9800
C3 H3B 0.9800
C3 H3C 0.9800
C4 H4A 0.9800
C4 H4B 0.9800
C4 H4C 0.9800
C5 N1 1.463(11)
C5 C6 1.500(13)
C5 C7 1.502(12)
C5 H5 1.0000
C6 H6A 0.9800
C6 H6B 0.9800
C6 H6C 0.9800
C7 H7A 0.9800
C7 H7B 0.9800
C7 H7C 0.9800
C8 O1 1.428(11)
C8 C9 1.510(13)
C8 H8A 0.9900
C8 H8B 0.9900
C9 C10 1.487(15)
C9 H9A 0.9900
C9 H9B 0.9900
C10 C11 1.462(14)
C10 H10A 0.9900
C10 H10B 0.9900
C11 O1 1.463(11)
C11 H11A 0.9900
C11 H11B 0.9900
C12 C13 1.457(13)
C12 O2 1.465(10)
C12 H12A 0.9900
C12 H12B 0.9900
C13 C14 1.488(14)
C13 H13A 0.9900
C13 H13B 0.9900
C14 C15 1.481(14)
C14 H14A 0.9900
C14 H14B 0.9900
C15 O2 1.454(11)
C15 H15A 0.9900
C15 H15B 0.9900
C16 N4 1.340(10)
C16 N3 1.374(10)
C16 C17 1.494(12)
C16 Lu1 2.780(8)
C17 C22 1.360(13)
C17 C18 1.427(13)
C18 C19 1.388(15)
C18 H18 0.9500
C19 C20 1.410(19)
C19 H19 0.9500
C20 C21 1.339(18)
C20 H20 0.9500
C21 C22 1.401(14)
C21 H21 0.9500
C22 H22 0.9500
C23 C24 1.397(12)
C23 C31 1.435(12)
C23 N3 1.438(10)
C24 C28 1.404(12)
C24 C25 1.504(13)
C25 C26 1.506(13)
C25 C27 1.555(12)
C25 H25 1.0000
C26 H26A 0.9800
C26 H26B 0.9800
C26 H26C 0.9800
C27 H27A 0.9800
C27 H27B 0.9800
C27 H27C 0.9800
C28 C29 1.385(14)
C28 H28 0.9500
C29 C30 1.362(14)
C29 H29 0.9500
C30 C31 1.367(13)
C30 H30 0.9500
C31 C32 1.509(14)
C32 C34 1.506(15)
C32 C33 1.528(15)
C32 C33' 1.539(17)
C32 C34' 1.561(16)
C32 H32 1.0000
C33 H33A 0.9800
C33 H33B 0.9800
C33 H33C 0.9800
C34 H34A 0.9800
C34 H34B 0.9800
C34 H34C 0.9800
C33' H33D 0.9800
C33' H33E 0.9800
C33' H33F 0.9800
C34' H34D 0.9800
C34' H34E 0.9800
C34' H34F 0.9800
C35 C43 1.383(13)
C35 C36 1.419(13)
C35 N4 1.434(10)
C36 C40 1.421(13)
C36 C37 1.476(15)
C37 C38 1.513(15)
C37 C39 1.572(15)
C37 H37 1.0000
C38 H38A 0.9800
C38 H38B 0.9800
C38 H38C 0.9800
C39 H39A 0.9800
C39 H39B 0.9800
C39 H39C 0.9800
C40 C41 1.392(16)
C40 H40 0.9500
C41 C42 1.346(16)
C41 H41 0.9500
C42 C43 1.436(13)
C42 H42 0.9500
C43 C44 1.508(14)
C44 C46 1.512(14)
C44 C45 1.542(14)
C44 H44 1.0000
C45 H45A 0.9800
C45 H45B 0.9800
C45 H45C 0.9800
C46 H46A 0.9800
C46 H46B 0.9800
C46 H46C 0.9800
C47 C48 1.409(12)
C47 C52 1.430(12)
C47 B1 1.655(14)
C48 C49 1.397(13)
C48 H48 0.9500
C49 C50 1.396(15)
C49 H49 0.9500
C50 C51 1.372(15)
C50 H50 0.9500
C51 C52 1.410(14)
C51 H51 0.9500
C52 H52 0.9500
C53 C54 1.378(12)
C53 C58 1.431(13)
C53 B1 1.630(13)
C54 C55 1.398(12)
C54 H54 0.9500
C55 C56 1.384(13)
C55 H55 0.9500
C56 C57 1.387(14)
C56 H56 0.9500
C57 C58 1.387(13)
C57 H57 0.9500
C58 H58 0.9500
C59 C64 1.379(12)
C59 C60 1.411(13)
C59 B1 1.660(14)
C60 C61 1.400(15)
C60 H60 0.9500
C61 C62 1.375(16)
C61 H61 0.9500
C62 C63 1.361(14)
C62 H62 0.9500
C63 C64 1.400(13)
C63 H63 0.9500
C64 H64 0.9500
C65 C66 1.389(12)
C65 C70 1.417(12)
C65 B1 1.629(14)
C66 C67 1.365(13)
C66 H66 0.9500
C67 C68 1.396(14)
C67 H67 0.9500
C68 C69 1.404(13)
C68 H68 0.9500
C69 C70 1.389(12)
C69 H69 0.9500
C70 H70 0.9500
N1 Lu1 2.291(7)
N2 Lu1 2.268(7)
N3 Lu1 2.300(7)
N4 Lu1 2.304(7)
O1 Lu1 2.336(5)
O2 Lu1 2.266(6)

loop_
_platon_squeeze_void_nr
_platon_squeeze_void_average_x
_platon_squeeze_void_average_y
_platon_squeeze_void_average_z
_platon_squeeze_void_volume
_platon_squeeze_void_count_electrons
_platon_squeeze_void_content
1 -0.011 0.000 0.000 640 139 ' '
2 0.000 0.500 0.500 168 50 ' '
